data_7131125
loop_
_publ_author_name
'Mandal, Dipendu'
'Hussain, Zahid'
'Luo, Yong-An'
'Wu, Yile'
'Stephan, Douglas W.'

_publ_section_title
;
 Transient hydroboration and hydroalumination of activated azo-species:
 avenues to NBO and NAlO-heterobicycles.
;
_journal_issue 6
_journal_name_full 'Chemical communications (Cambridge, England)'
_journal_page_first 780
_journal_page_last 783
_journal_paper_doi 10.1039/d2cc06207k
_journal_volume 59
_journal_year 2023
_chemical_formula_moiety 'C20 H7 B F10 N O2, 0.4(O)'
_chemical_formula_sum 'C20 H7 B F10 N O2.4'
_chemical_formula_weight 500.48
_space_group_crystal_system triclinic
_space_group_IT_number 2
_space_group_name_Hall '-P 1'
_space_group_name_H-M_alt 'P -1'
_atom_sites_solution_hydrogens geom
_audit_creation_date 2022-11-02
_audit_creation_method
;
Olex2 1.5
(compiled 2022.04.07 svn.rca3783a0 for OlexSys, GUI svn.r6498)
;
_audit_update_record
;
2022-11-02 deposited with the CCDC.	2022-12-15 downloaded from the CCDC.
;
_cell_angle_alpha 100.785(8)
_cell_angle_beta 110.992(7)
_cell_angle_gamma 95.161(8)
_cell_formula_units_Z 2
_cell_length_a 9.3567(11)
_cell_length_b 9.9389(13)
_cell_length_c 11.9720(14)
_cell_measurement_reflns_used 3505
_cell_measurement_temperature 150.00
_cell_measurement_theta_max 24.21
_cell_measurement_theta_min 3.14
_cell_volume 1006.0(2)
_computing_molecular_graphics 'Olex2 1.5 (Dolomanov et al., 2009)'
_computing_publication_material 'Olex2 1.5 (Dolomanov et al., 2009)'
_computing_structure_refinement 'SHELXL 2018/3 (Sheldrick, 2015)'
_diffrn_ambient_temperature 150.00
_diffrn_measured_fraction_theta_full 0.994
_diffrn_measured_fraction_theta_max 0.994
_diffrn_measurement_device_type 'Bruker APEX-II CCD'
_diffrn_measurement_method '\f and \w scans'
_diffrn_radiation_monochromator graphite
_diffrn_radiation_type MoK\a
_diffrn_radiation_wavelength 0.71073
_diffrn_reflns_av_R_equivalents 0.0805
_diffrn_reflns_av_unetI/netI 0.0719
_diffrn_reflns_Laue_measured_fraction_full 0.994
_diffrn_reflns_Laue_measured_fraction_max 0.994
_diffrn_reflns_limit_h_max 11
_diffrn_reflns_limit_h_min -11
_diffrn_reflns_limit_k_max 11
_diffrn_reflns_limit_k_min -11
_diffrn_reflns_limit_l_max 14
_diffrn_reflns_limit_l_min -13
_diffrn_reflns_number 16370
_diffrn_reflns_point_group_measured_fraction_full 0.994
_diffrn_reflns_point_group_measured_fraction_max 0.994
_diffrn_reflns_theta_full 25.000
_diffrn_reflns_theta_max 25.000
_diffrn_reflns_theta_min 3.436
_diffrn_source_current 30.0
_diffrn_source_power 1.5
_diffrn_source_voltage 50.0
_diffrn_standards_number 0
_exptl_absorpt_coefficient_mu 0.170
_exptl_absorpt_correction_type none
_exptl_crystal_colour colourless
_exptl_crystal_colour_primary colourless
_exptl_crystal_density_diffrn 1.652
_exptl_crystal_description PLATE
_exptl_crystal_F_000 496
_exptl_crystal_size_max 0.15
_exptl_crystal_size_mid 0.13
_exptl_crystal_size_min 0.11
_refine_diff_density_max 0.345
_refine_diff_density_min -0.387
_refine_diff_density_rms 0.062
_refine_ls_extinction_method none
_refine_ls_goodness_of_fit_ref 1.025
_refine_ls_hydrogen_treatment constr
_refine_ls_matrix_type full
_refine_ls_number_parameters 316
_refine_ls_number_reflns 3527
_refine_ls_number_restraints 6
_refine_ls_restrained_S_all 1.028
_refine_ls_R_factor_all 0.1082
_refine_ls_R_factor_gt 0.0582
_refine_ls_shift/su_max 0.000
_refine_ls_shift/su_mean 0.000
_refine_ls_structure_factor_coef Fsqd
_refine_ls_weighting_details 'w=1/[\s^2^(Fo^2^)+(0.0599P)^2^+1.4029P] where P=(Fo^2^+2Fc^2^)/3'
_refine_ls_weighting_scheme calc
_refine_ls_wR_factor_gt 0.1344
_refine_ls_wR_factor_ref 0.1676
_reflns_Friedel_coverage 0.000
_reflns_number_gt 2172
_reflns_number_total 3527
_reflns_threshold_expression 'I > 2\s(I)'
_cod_data_source_file d2cc06207k2.cif
_cod_data_source_block 1_CCDC1
_cod_depositor_comments 'Adding full bibliography for 7131121--7131128.cif.'
_cod_original_formula_sum 'C20 H7 B F10 N O2.40'
_cod_database_code 7131125
_shelx_shelxl_version_number 2018/3
_shelx_space_group_comment
;
The symmetry employed for this shelxl refinement is uniquely defined
by the following loop, which should always be used as a source of
symmetry information in preference to the above space-group names.
They are only intended as comments.
;
_shelx_estimated_absorpt_t_max 0.982
_shelx_estimated_absorpt_t_min 0.975
_olex2_refinement_description
;
1. Fixed Uiso
 At 1.2 times of:
  All C(H) groups, All C(H,H) groups
2. Uiso/Uaniso restraints and constraints
C26 \\sim F15: within 2A with sigma of 0.01 and sigma for terminal atoms of
0.02 within 2A
3. Others
 Fixed Sof: O3(0.4)
4.a Secondary CH2 refined with riding coordinates:
 C27(H27A,H27B)
4.b Aromatic/amide H refined with riding coordinates:
 C20(H20), C29(H29), C31(H31), C33(H33), C34(H34)
;
_olex2_submission_special_instructions 'No special instructions were received'

loop_
_space_group_symop_operation_xyz
'x, y, z'
'-x, -y, -z'

loop_
_atom_site_label
_atom_site_type_symbol
_atom_site_fract_x
_atom_site_fract_y
_atom_site_fract_z
_atom_site_U_iso_or_equiv
_atom_site_adp_type
_atom_site_occupancy
_atom_site_site_symmetry_order
_atom_site_calc_flag
_atom_site_refinement_flags_posn
_atom_site_refinement_flags_adp
_atom_site_refinement_flags_occupancy
_atom_site_disorder_assembly
_atom_site_disorder_group
O1 O 0.0980(3) 0.7435(2) 0.6899(2) 0.0306(6) Uani 1 1 d . . . . .
O2 O -0.0967(3) 0.6879(2) 0.5009(2) 0.0289(6) Uani 1 1 d . . . . .
F3 F 0.0493(3) 0.8014(2) 0.3774(2) 0.0497(7) Uani 1 1 d . . . . .
F4 F -0.3300(3) 0.4043(3) 0.1381(2) 0.0554(7) Uani 1 1 d . . . . .
F6 F 0.0897(3) 0.8404(3) 0.1765(2) 0.0543(7) Uani 1 1 d . . . . .
F7 F -0.3445(3) 0.2916(3) 0.3877(2) 0.0538(7) Uani 1 1 d . . . . .
C8 C 0.0196(4) 0.6586(4) 0.5848(3) 0.0234(8) Uani 1 1 d . . . . .
F9 F -0.3794(3) 0.7520(3) 0.3461(3) 0.0667(9) Uani 1 1 d . . . . .
C10 C -0.1438(4) 0.6014(4) 0.2681(3) 0.0254(8) Uani 1 1 d . . . . .
F11 F -0.0768(3) 0.6625(3) -0.0461(2) 0.0644(8) Uani 1 1 d . . . . .
F12 F -0.6443(3) 0.2472(3) 0.3509(2) 0.0748(10) Uani 1 1 d . . . . .
C14 C -0.3487(4) 0.5238(4) 0.3674(3) 0.0304(9) Uani 1 1 d . . . . .
F15 F -0.6794(3) 0.7071(4) 0.3150(3) 0.0920(12) Uani 1 1 d . U . . .
C16 C -0.0145(4) 0.7323(4) 0.1673(4) 0.0355(10) Uani 1 1 d . . . . .
C17 C -0.0379(4) 0.7095(4) 0.2703(3) 0.0306(9) Uani 1 1 d . . . . .
F18 F -0.2855(4) 0.4454(3) -0.0616(2) 0.0813(10) Uani 1 1 d . . . . .
C20 C 0.1657(5) 0.9618(4) 0.9407(4) 0.0424(10) Uani 1 1 d . . . . .
H20 H 0.085126 0.898877 0.943613 0.051 Uiso 1 1 calc R U . . .
C21 C -0.4418(4) 0.6252(5) 0.3482(4) 0.0460(12) Uani 1 1 d . . . . .
C22 C -0.2247(4) 0.5160(4) 0.1523(3) 0.0359(9) Uani 1 1 d . . . . .
C23 C -0.4227(4) 0.3989(5) 0.3685(3) 0.0386(10) Uani 1 1 d . . . . .
B24 B -0.1685(4) 0.5667(4) 0.3870(4) 0.0260(9) Uani 1 1 d . . . . .
C25 C 0.1721(4) 0.9693(4) 0.8280(3) 0.0333(9) Uani 1 1 d . . . . .
C26 C -0.5963(5) 0.6047(6) 0.3320(4) 0.0552(14) Uani 1 1 d . U . . .
C27 C 0.0531(5) 0.8826(4) 0.7118(4) 0.0431(10) Uani 1 1 d . . . . .
H27A H 0.046787 0.926226 0.642681 0.052 Uiso 1 1 calc R U . . .
H27B H -0.049957 0.873650 0.717923 0.052 Uiso 1 1 calc R U . . .
C28 C -0.2043(5) 0.5345(5) 0.0475(4) 0.0453(11) Uani 1 1 d . . . . .
C29 C 0.2918(5) 1.0607(4) 0.8257(4) 0.0407(10) Uani 1 1 d . . . . .
H29 H 0.298481 1.064703 0.749051 0.049 Uiso 1 1 calc R U . . .
C30 C -0.0984(5) 0.6435(5) 0.0554(4) 0.0421(11) Uani 1 1 d . . . . .
C31 C 0.2747(5) 1.0445(5) 1.0478(4) 0.0476(11) Uani 1 1 d . . . . .
H31 H 0.269156 1.038804 1.124542 0.057 Uiso 1 1 calc R U . . .
C32 C -0.5788(5) 0.3724(5) 0.3497(3) 0.0491(13) Uani 1 1 d . . . . .
C33 C 0.4007(5) 1.1457(4) 0.9324(4) 0.0456(11) Uani 1 1 d . . . . .
H33 H 0.480255 1.209719 0.929382 0.055 Uiso 1 1 calc R U . . .
C34 C 0.3931(5) 1.1366(5) 1.0447(4) 0.0498(12) Uani 1 1 d . . . . .
H34 H 0.468760 1.193326 1.119207 0.060 Uiso 1 1 calc R U . . .
C1 C -0.6648(4) 0.4781(6) 0.3321(4) 0.0558(14) Uani 1 1 d . . . . .
N2 N 0.0562(3) 0.5359(3) 0.5587(2) 0.0242(7) Uani 1 1 d . . . . .
F1 F -0.8153(2) 0.4544(4) 0.3154(2) 0.0844(11) Uani 1 1 d . . . . .
O3 O -0.3422(10) 0.9969(10) 0.5104(9) 0.091(3) Uani 0.4 1 d . . P . .

loop_
_atom_site_aniso_label
_atom_site_aniso_U_11
_atom_site_aniso_U_22
_atom_site_aniso_U_33
_atom_site_aniso_U_23
_atom_site_aniso_U_13
_atom_site_aniso_U_12
O1 0.0275(13) 0.0305(15) 0.0246(14) 0.0009(11) 0.0022(11) 0.0036(11)
O2 0.0223(12) 0.0359(15) 0.0248(13) 0.0089(11) 0.0031(11) 0.0077(11)
F3 0.0390(13) 0.0552(16) 0.0460(15) 0.0127(12) 0.0106(11) -0.0140(12)
F4 0.0619(16) 0.0577(16) 0.0322(13) 0.0016(11) 0.0137(12) -0.0236(13)
F6 0.0382(13) 0.0655(17) 0.0732(18) 0.0409(14) 0.0265(13) 0.0056(12)
F7 0.0402(14) 0.0458(15) 0.0752(18) 0.0063(13) 0.0298(13) -0.0089(12)
C8 0.0162(17) 0.028(2) 0.0242(19) 0.0056(16) 0.0072(15) -0.0003(15)
F9 0.0524(16) 0.095(2) 0.095(2) 0.0710(19) 0.0457(15) 0.0449(16)
C10 0.0185(17) 0.034(2) 0.0265(19) 0.0144(17) 0.0082(15) 0.0066(16)
F11 0.0768(18) 0.091(2) 0.0492(16) 0.0378(15) 0.0399(14) 0.0193(16)
F12 0.0473(16) 0.101(2) 0.0622(18) -0.0071(16) 0.0298(14) -0.0353(16)
C14 0.0161(17) 0.056(3) 0.0193(18) 0.0141(18) 0.0054(14) 0.0043(18)
F15 0.0496(17) 0.179(3) 0.093(2) 0.086(2) 0.0415(16) 0.071(2)
C16 0.0232(19) 0.048(3) 0.049(3) 0.028(2) 0.0200(19) 0.0124(18)
C17 0.0189(17) 0.038(2) 0.032(2) 0.0104(18) 0.0053(16) 0.0046(17)
F18 0.107(2) 0.091(2) 0.0291(15) 0.0028(15) 0.0222(15) -0.0209(19)
C20 0.042(2) 0.042(3) 0.046(3) 0.012(2) 0.022(2) -0.001(2)
C21 0.026(2) 0.090(4) 0.036(2) 0.036(2) 0.0145(18) 0.020(2)
C22 0.035(2) 0.042(2) 0.031(2) 0.0114(19) 0.0129(18) -0.0022(19)
C23 0.026(2) 0.060(3) 0.024(2) 0.0046(19) 0.0081(16) -0.003(2)
B24 0.0196(19) 0.034(2) 0.023(2) 0.0093(18) 0.0054(16) 0.0037(18)
C25 0.030(2) 0.031(2) 0.036(2) 0.0080(18) 0.0088(17) 0.0041(17)
C26 0.029(2) 0.118(4) 0.040(3) 0.046(3) 0.0191(19) 0.035(3)
C27 0.038(2) 0.035(2) 0.044(2) 0.0018(19) 0.0037(19) 0.0105(19)
C28 0.055(3) 0.053(3) 0.023(2) 0.006(2) 0.0117(19) 0.002(2)
C29 0.045(2) 0.041(3) 0.043(2) 0.015(2) 0.022(2) 0.010(2)
C30 0.042(2) 0.061(3) 0.038(2) 0.028(2) 0.024(2) 0.014(2)
C31 0.054(3) 0.051(3) 0.032(2) 0.004(2) 0.017(2) -0.002(2)
C32 0.027(2) 0.086(4) 0.024(2) 0.003(2) 0.0099(17) -0.024(2)
C33 0.031(2) 0.036(3) 0.061(3) 0.001(2) 0.015(2) -0.0068(19)
C34 0.044(3) 0.047(3) 0.039(3) 0.000(2) 0.001(2) -0.002(2)
C1 0.0132(19) 0.127(5) 0.027(2) 0.022(3) 0.0063(17) 0.007(3)
N2 0.0122(13) 0.0340(18) 0.0190(15) 0.0052(13) -0.0008(11) -0.0023(13)
F1 0.0145(12) 0.192(3) 0.0481(16) 0.0368(19) 0.0115(11) 0.0079(16)
O3 0.055(5) 0.087(7) 0.088(7) 0.000(6) 0.001(5) -0.047(5)

loop_
_atom_type_symbol
_atom_type_description
_atom_type_scat_dispersion_real
_atom_type_scat_dispersion_imag
_atom_type_scat_source
C C 0.0033 0.0016 'International Tables Vol C Tables 4.2.6.8 and 6.1.1.4'
H H 0.0000 0.0000 'International Tables Vol C Tables 4.2.6.8 and 6.1.1.4'
B B 0.0013 0.0007 'International Tables Vol C Tables 4.2.6.8 and 6.1.1.4'
F F 0.0171 0.0103 'International Tables Vol C Tables 4.2.6.8 and 6.1.1.4'
N N 0.0061 0.0033 'International Tables Vol C Tables 4.2.6.8 and 6.1.1.4'
O O 0.0106 0.0060 'International Tables Vol C Tables 4.2.6.8 and 6.1.1.4'

loop_
_geom_angle_atom_site_label_1
_geom_angle_atom_site_label_2
_geom_angle_atom_site_label_3
_geom_angle
_geom_angle_site_symmetry_1
_geom_angle_site_symmetry_3
_geom_angle_publ_flag
C8 O1 C27 117.4(3) . . ?
C8 O2 B24 111.5(3) . . ?
O1 C8 N2 120.3(3) . . ?
O2 C8 O1 123.2(3) . . ?
O2 C8 N2 116.6(3) . . ?
C17 C10 B24 125.5(3) . . ?
C22 C10 C17 113.8(3) . . ?
C22 C10 B24 120.7(3) . . ?
C21 C14 B24 117.1(3) . . ?
C23 C14 C21 114.7(3) . . ?
C23 C14 B24 128.2(3) . . ?
F6 C16 C17 120.6(4) . . ?
F6 C16 C30 120.1(3) . . ?
C30 C16 C17 119.3(3) . . ?
F3 C17 C10 120.2(3) . . ?
F3 C17 C16 115.9(3) . . ?
C16 C17 C10 123.9(3) . . ?
C25 C20 H20 119.8 . . ?
C31 C20 H20 119.8 . . ?
C31 C20 C25 120.5(4) . . ?
F9 C21 C14 119.1(3) . . ?
F9 C21 C26 117.2(4) . . ?
C26 C21 C14 123.7(4) . . ?
F4 C22 C10 119.5(3) . . ?
F4 C22 C28 116.3(3) . . ?
C28 C22 C10 124.1(4) . . ?
F7 C23 C14 120.6(3) . . ?
F7 C23 C32 115.7(4) . . ?
C14 C23 C32 123.7(4) . . ?
O2 B24 C10 112.7(3) . . ?
O2 B24 C14 106.8(3) . . ?
O2 B24 N2 95.8(2) . 2_566 ?
C10 B24 C14 114.4(3) . . ?
N2 B24 C10 110.0(3) 2_566 . ?
N2 B24 C14 115.7(3) 2_566 . ?
C20 C25 C27 120.8(4) . . ?
C20 C25 C29 118.9(4) . . ?
C29 C25 C27 120.2(4) . . ?
F15 C26 C21 120.8(5) . . ?
F15 C26 C1 119.9(4) . . ?
C1 C26 C21 119.3(4) . . ?
O1 C27 H27A 110.1 . . ?
O1 C27 H27B 110.1 . . ?
C25 C27 O1 108.2(3) . . ?
C25 C27 H27A 110.1 . . ?
C25 C27 H27B 110.1 . . ?
H27A C27 H27B 108.4 . . ?
F18 C28 C22 120.7(4) . . ?
F18 C28 C30 119.9(3) . . ?
C30 C28 C22 119.5(4) . . ?
C25 C29 H29 119.4 . . ?
C33 C29 C25 121.2(4) . . ?
C33 C29 H29 119.4 . . ?
F11 C30 C16 120.5(4) . . ?
F11 C30 C28 120.1(4) . . ?
C28 C30 C16 119.4(3) . . ?
C20 C31 H31 119.9 . . ?
C20 C31 C34 120.3(4) . . ?
C34 C31 H31 119.9 . . ?
F12 C32 C23 120.6(5) . . ?
F12 C32 C1 120.6(4) . . ?
C1 C32 C23 118.7(4) . . ?
C29 C33 H33 120.4 . . ?
C29 C33 C34 119.2(4) . . ?
C34 C33 H33 120.4 . . ?
C31 C34 C33 119.9(4) . . ?
C31 C34 H34 120.0 . . ?
C33 C34 H34 120.0 . . ?
C26 C1 C32 119.9(4) . . ?
F1 C1 C26 120.8(5) . . ?
F1 C1 C32 119.4(5) . . ?
C8 N2 B24 143.8(3) . 2_566 ?
C8 N2 N2 107.1(3) . 2_566 ?
N2 N2 B24 108.8(3) 2_566 2_566 ?

loop_
_geom_bond_atom_site_label_1
_geom_bond_atom_site_label_2
_geom_bond_distance
_geom_bond_site_symmetry_2
_geom_bond_publ_flag
O1 C8 1.290(4) . ?
O1 C27 1.485(4) . ?
O2 C8 1.288(4) . ?
O2 B24 1.531(5) . ?
F3 C17 1.349(4) . ?
F4 C22 1.358(4) . ?
F6 C16 1.344(4) . ?
F7 C23 1.356(5) . ?
C8 N2 1.308(4) . ?
F9 C21 1.349(5) . ?
C10 C17 1.384(5) . ?
C10 C22 1.381(5) . ?
C10 B24 1.615(5) . ?
F11 C30 1.345(4) . ?
F12 C32 1.342(5) . ?
C14 C21 1.389(5) . ?
C14 C23 1.370(5) . ?
C14 B24 1.621(5) . ?
F15 C26 1.337(5) . ?
C16 C17 1.382(5) . ?
C16 C30 1.367(6) . ?
F18 C28 1.343(5) . ?
C20 H20 0.9500 . ?
C20 C25 1.387(5) . ?
C20 C31 1.371(6) . ?
C21 C26 1.379(6) . ?
C22 C28 1.378(5) . ?
C23 C32 1.389(5) . ?
B24 N2 1.586(5) 2_566 ?
C25 C27 1.479(5) . ?
C25 C29 1.389(5) . ?
C26 C1 1.360(7) . ?
C27 H27A 0.9900 . ?
C27 H27B 0.9900 . ?
C28 C30 1.365(6) . ?
C29 H29 0.9500 . ?
C29 C33 1.375(6) . ?
C31 H31 0.9500 . ?
C31 C34 1.388(6) . ?
C32 C1 1.382(7) . ?
C33 H33 0.9500 . ?
C33 C34 1.391(6) . ?
C34 H34 0.9500 . ?
C1 F1 1.341(4) . ?
N2 N2 1.422(5) 2_566 ?

loop_
_geom_torsion_atom_site_label_1
_geom_torsion_atom_site_label_2
_geom_torsion_atom_site_label_3
_geom_torsion_atom_site_label_4
_geom_torsion
_geom_torsion_site_symmetry_1
_geom_torsion_site_symmetry_2
_geom_torsion_site_symmetry_3
_geom_torsion_site_symmetry_4
_geom_torsion_publ_flag
O1 C8 N2 B24 3.9(6) . . . 2_566 ?
O1 C8 N2 N2 176.2(3) . . . 2_566 ?
O2 C8 N2 B24 -175.9(4) . . . 2_566 ?
O2 C8 N2 N2 -3.6(4) . . . 2_566 ?
F4 C22 C28 F18 0.0(6) . . . . ?
F4 C22 C28 C30 -178.9(4) . . . . ?
F6 C16 C17 F3 -0.1(5) . . . . ?
F6 C16 C17 C10 179.5(3) . . . . ?
F6 C16 C30 F11 0.6(6) . . . . ?
F6 C16 C30 C28 -179.7(3) . . . . ?
F7 C23 C32 F12 -0.1(5) . . . . ?
F7 C23 C32 C1 178.7(3) . . . . ?
C8 O1 C27 C25 -171.1(3) . . . . ?
C8 O2 B24 C10 -112.5(3) . . . . ?
C8 O2 B24 C14 121.1(3) . . . . ?
C8 O2 B24 N2 2.0(3) . . . 2_566 ?
F9 C21 C26 F15 0.0(6) . . . . ?
F9 C21 C26 C1 179.3(4) . . . . ?
C10 C22 C28 F18 178.8(4) . . . . ?
C10 C22 C28 C30 -0.2(6) . . . . ?
F12 C32 C1 C26 179.6(4) . . . . ?
F12 C32 C1 F1 -0.4(6) . . . . ?
C14 C21 C26 F15 179.4(4) . . . . ?
C14 C21 C26 C1 -1.3(6) . . . . ?
C14 C23 C32 F12 179.4(3) . . . . ?
C14 C23 C32 C1 -1.8(6) . . . . ?
F15 C26 C1 C32 -180.0(4) . . . . ?
F15 C26 C1 F1 0.0(6) . . . . ?
C17 C10 C22 F4 178.7(3) . . . . ?
C17 C10 C22 C28 0.0(6) . . . . ?
C17 C10 B24 O2 16.3(5) . . . . ?
C17 C10 B24 C14 138.5(4) . . . . ?
C17 C10 B24 N2 -89.3(4) . . . 2_566 ?
C17 C16 C30 F11 -179.4(3) . . . . ?
C17 C16 C30 C28 0.3(6) . . . . ?
F18 C28 C30 F11 0.8(6) . . . . ?
F18 C28 C30 C16 -178.9(4) . . . . ?
C20 C25 C27 O1 -83.7(4) . . . . ?
C20 C25 C29 C33 -1.6(6) . . . . ?
C20 C31 C34 C33 0.4(7) . . . . ?
C21 C14 C23 F7 -179.3(3) . . . . ?
C21 C14 C23 C32 1.2(5) . . . . ?
C21 C14 B24 O2 60.1(4) . . . . ?
C21 C14 B24 C10 -65.3(4) . . . . ?
C21 C14 B24 N2 165.3(3) . . . 2_566 ?
C21 C26 C1 C32 0.7(6) . . . . ?
C21 C26 C1 F1 -179.3(4) . . . . ?
C22 C10 C17 F3 179.9(3) . . . . ?
C22 C10 C17 C16 0.4(5) . . . . ?
C22 C10 B24 O2 -167.6(3) . . . . ?
C22 C10 B24 C14 -45.4(5) . . . . ?
C22 C10 B24 N2 86.8(4) . . . 2_566 ?
C22 C28 C30 F11 179.7(4) . . . . ?
C22 C28 C30 C16 0.0(6) . . . . ?
C23 C14 C21 F9 179.7(3) . . . . ?
C23 C14 C21 C26 0.4(6) . . . . ?
C23 C14 B24 O2 -119.2(4) . . . . ?
C23 C14 B24 C10 115.5(4) . . . . ?
C23 C14 B24 N2 -14.0(5) . . . 2_566 ?
C23 C32 C1 C26 0.8(6) . . . . ?
C23 C32 C1 F1 -179.2(3) . . . . ?
B24 O2 C8 O1 -179.0(3) . . . . ?
B24 O2 C8 N2 0.8(4) . . . . ?
B24 C10 C17 F3 -3.8(5) . . . . ?
B24 C10 C17 C16 176.7(3) . . . . ?
B24 C10 C22 F4 2.2(5) . . . . ?
B24 C10 C22 C28 -176.5(4) . . . . ?
B24 C14 C21 F9 0.4(5) . . . . ?
B24 C14 C21 C26 -179.0(4) . . . . ?
B24 C14 C23 F7 -0.1(6) . . . . ?
B24 C14 C23 C32 -179.5(3) . . . . ?
C25 C20 C31 C34 -0.2(7) . . . . ?
C25 C29 C33 C34 1.9(6) . . . . ?
C27 O1 C8 O2 -2.0(5) . . . . ?
C27 O1 C8 N2 178.2(3) . . . . ?
C27 C25 C29 C33 177.8(4) . . . . ?
C29 C25 C27 O1 96.9(4) . . . . ?
C29 C33 C34 C31 -1.2(6) . . . . ?
C30 C16 C17 F3 179.9(3) . . . . ?
C30 C16 C17 C10 -0.5(6) . . . . ?
C31 C20 C25 C27 -178.7(4) . . . . ?
C31 C20 C25 C29 0.8(6) . . . . ?
